data_7045975
loop_
_publ_author_name
'Brook, David J. R.'
'Fleming, Connor'
'Chung, Dorothy'
'Richardson, Cardius'
'Ponce, Servando'
'Das, Raja'
'Srikanth, Hariharan'
'Heindl, Ranko'
'Noll, Bruce C.'

_publ_section_title
;
 An electron transfer driven magnetic switch: ferromagnetic exchange and
 spin delocalization in iron verdazyl complexes.
;
_journal_issue 18
_journal_name_full 'Dalton transactions (Cambridge, England : 2003)'
_journal_page_first 6351
_journal_page_last 6360
_journal_paper_doi 10.1039/c8dt00805a
_journal_volume 47
_journal_year 2018
_chemical_absolute_configuration ad
_chemical_formula_moiety 'C30 H30 Fe N12 O2,F6 P, 2(C2 H3 N)'
_chemical_formula_sum 'C34 H36 F6 Fe N14 O2 P'
_chemical_formula_weight 873.59
_chemical_name_common Fe(dipyvd)2PF6
_space_group_crystal_system tetragonal
_space_group_IT_number 82
_space_group_name_Hall 'I -4'
_space_group_name_H-M_alt 'I -4'
_symmetry_space_group_name_Hall 'I -4'
_symmetry_space_group_name_H-M 'I -4'
_atom_sites_solution_hydrogens geom
_atom_sites_solution_primary direct
_atom_sites_solution_secondary difmap
_audit_update_record
;
2018-03-27 deposited with the CCDC.
2018-04-05 downloaded from the CCDC.
;
_cell_angle_alpha 90
_cell_angle_beta 90
_cell_angle_gamma 90
_cell_formula_units_Z 4
_cell_length_a 16.3724(2)
_cell_length_b 16.3724
_cell_length_c 14.2233(2)
_cell_measurement_reflns_used 9895
_cell_measurement_temperature 105.(2)
_cell_measurement_theta_max 35.9844
_cell_measurement_theta_min 2.4880
_cell_volume 3812.63(7)
_computing_cell_refinement 'SAINT V8.38A (Bruker AXS Inc., 2016)'
_computing_data_collection 'Bruker Instrument Service v6.2.6-RC1 (Bruker AXS Inc., 2017)'
_computing_data_reduction 'SAINT V8.38A (Bruker AXS Inc., 2016)'
_computing_molecular_graphics 'shelXle (C.B. Huebschle, rev 758)'
_computing_publication_material 'APEX3 v2017.3-rc2 (Bruker AXS Inc., 2017)'
_computing_structure_refinement 'SHELXL-2016/6 (Sheldrick, 2016)'
_computing_structure_solution 'XT-2014/5 (Sheldrick, 2014)'
_diffrn_ambient_temperature 105.(2)
_diffrn_detector_area_resol_mean 7.3910
_diffrn_measured_fraction_theta_full 0.998
_diffrn_measured_fraction_theta_max 0.998
_diffrn_measurement_device_type 'Bruker D8 VENTURE diffractometer'
_diffrn_measurement_method '\w and \f scans'
_diffrn_radiation_monochromator 'multilayer mirror'
_diffrn_radiation_type 'Mo K\a'
_diffrn_radiation_wavelength 0.71073
_diffrn_reflns_av_R_equivalents 0.0543
_diffrn_reflns_av_unetI/netI 0.0574
_diffrn_reflns_limit_h_max 27
_diffrn_reflns_limit_h_min -26
_diffrn_reflns_limit_k_max 26
_diffrn_reflns_limit_k_min -26
_diffrn_reflns_limit_l_max 21
_diffrn_reflns_limit_l_min -23
_diffrn_reflns_number 28554
_diffrn_reflns_theta_full 36.39
_diffrn_reflns_theta_max 36.39
_diffrn_reflns_theta_min 2.49
_diffrn_source ' microfocus sealed tube'
_diffrn_source_type 'Incoatec I\mS 3.0'
_exptl_absorpt_coefficient_mu 0.521
_exptl_absorpt_correction_T_max 0.75
_exptl_absorpt_correction_T_min 0.62
_exptl_absorpt_correction_type multi-scan
_exptl_absorpt_process_details
;
Krause, L.; Herbst-Irmer, R.; Sheldrick, G. M.; Stalke, D. (2015). J. Appl.
Cryst. 48, 3-10.
;
_exptl_crystal_colour 'dark red'
_exptl_crystal_density_diffrn 1.522
_exptl_crystal_density_method 'not measured'
_exptl_crystal_description needle
_exptl_crystal_F_000 1796
_exptl_crystal_size_max 0.540
_exptl_crystal_size_mid 0.080
_exptl_crystal_size_min 0.054
_refine_diff_density_max 0.454
_refine_diff_density_min -0.301
_refine_ls_abs_structure_details
;

Flack x determined using 3767 quotients [(I+)-(I-)]/[(I+)+(I-)]
(Parsons, Flack and Wagner, Acta Cryst. B69 (2013) 249-259).
;
_refine_ls_abs_structure_Flack 0.008(9)
_refine_ls_extinction_method none
_refine_ls_goodness_of_fit_ref 1.037
_refine_ls_hydrogen_treatment constr
_refine_ls_matrix_type full
_refine_ls_number_parameters 269
_refine_ls_number_reflns 9280
_refine_ls_number_restraints 0
_refine_ls_restrained_S_all 1.037
_refine_ls_R_factor_all 0.0433
_refine_ls_R_factor_gt 0.0394
_refine_ls_shift/su_max 0.000
_refine_ls_shift/su_mean 0.000
_refine_ls_structure_factor_coef Fsqd
_refine_ls_weighting_details 'w=1/[\s^2^(Fo^2^)+(0.0471P)^2^+0.4136P] where P=(Fo^2^+2Fc^2^)/3'
_refine_ls_weighting_scheme calc
_refine_ls_wR_factor_gt 0.0948
_refine_ls_wR_factor_ref 0.0982
_reflns_number_gt 8756
_reflns_number_total 9280
_reflns_threshold_expression 'I > 2\s(I)'
_cod_data_source_file c8dt00805a2.cif
_cod_data_source_block 3_2H7A
_cod_depositor_comments
;
The following automatic conversions were performed:

'_exptl_absorpt_correction_type' value 'Multi-Scan' changed to
'multi-scan' according to
/home/data/users/saulius/crontab/automatic-downloads/rss-feeds/RSC/lib/dictionaries/cif_core.dic
dictionary named 'cif_core.dic' version 2.4.2 from 2011-04-26.

Automatic conversion script
Id: cif_fix_values 4973 2017-02-22 13:04:09Z antanas 

 Adding full bibliography for 7045974--7045976.cif.
;
_cod_original_cell_volume 3812.63(11)
_cod_database_code 7045975

loop_
_space_group_symop_operation_xyz
'x, y, z'
'-x, -y, z'
'y, -x, -z'
'-y, x, -z'
'x+1/2, y+1/2, z+1/2'
'-x+1/2, -y+1/2, z+1/2'
'y+1/2, -x+1/2, -z+1/2'
'-y+1/2, x+1/2, -z+1/2'

loop_
_atom_site_type_symbol
_atom_site_label
_atom_site_fract_x
_atom_site_fract_y
_atom_site_fract_z
_atom_site_U_iso_or_equiv
_atom_site_adp_type
_atom_site_calc_flag
_atom_site_refinement_flags_adp
_atom_site_refinement_flags_occupancy
_atom_site_refinement_flags_posn
_atom_site_occupancy
Fe Fe1 0.5 0.5 0.23721(3) 0.01539(7) Uani d T P S 1
O O1 0.71007(12) 0.27248(12) 0.13811(13) 0.0237(4) Uani d . . . 1
N N1 0.60625(12) 0.44161(12) 0.24107(15) 0.0174(3) Uani d . . . 1
N N2 0.61942(12) 0.37056(12) 0.18859(13) 0.0165(3) Uani d . . . 1
N N3 0.74835(12) 0.35760(12) 0.25655(17) 0.0198(3) Uani d . . . 1
N N4 0.73574(12) 0.42449(13) 0.31522(15) 0.0188(3) Uani d . . . 1
N N5 0.57245(13) 0.56691(13) 0.33926(12) 0.0180(3) Uani d . . . 1
N N6 0.49023(12) 0.40197(12) 0.13894(13) 0.0173(3) Uani d . . . 1
C C1 0.69456(13) 0.32927(13) 0.19129(16) 0.0174(4) Uani d . . . 1
C C2 0.66623(13) 0.46159(14) 0.30253(15) 0.0160(3) Uani d . . . 1
C C3 0.64733(15) 0.53562(14) 0.35710(16) 0.0164(3) Uani d . . . 1
C C4 0.70122(17) 0.57152(16) 0.42015(18) 0.0217(4) Uani d . . . 1
H H4 0.752896 0.547531 0.432782 0.026 Uiso calc U . R 1
C C5 0.67759(19) 0.64348(17) 0.46431(18) 0.0247(5) Uani d . . . 1
H H5 0.71327 0.669674 0.507503 0.03 Uiso calc U . R 1
C C6 0.6014(2) 0.67682(18) 0.44483(19) 0.0253(5) Uani d . . . 1
H H6 0.584601 0.726265 0.473957 0.03 Uiso calc U . R 1
C C7 0.55027(18) 0.63680(16) 0.38220(19) 0.0232(5) Uani d . . . 1
H H7 0.498015 0.659356 0.369203 0.028 Uiso calc U . R 1
C C8 0.42111(16) 0.38576(17) 0.09022(18) 0.0222(4) Uani d . . . 1
H H8 0.37767 0.42417 0.092596 0.027 Uiso calc U . R 1
C C9 0.41096(18) 0.31584(18) 0.03721(19) 0.0239(5) Uani d . . . 1
H H9 0.361778 0.30624 0.003542 0.029 Uiso calc U . R 1
C C10 0.47526(18) 0.25950(16) 0.03450(18) 0.0232(4) Uani d . . . 1
H H10 0.469731 0.210663 -0.001001 0.028 Uiso calc U . R 1
C C11 0.54641(16) 0.27453(15) 0.08300(18) 0.0205(4) Uani d . . . 1
H H11 0.590345 0.236646 0.081533 0.025 Uiso calc U . R 1
C C12 0.55241(14) 0.34772(14) 0.13500(15) 0.0160(3) Uani d . . . 1
C C13 0.83048(14) 0.32017(15) 0.2636(2) 0.0233(4) Uani d . . . 1
H H13 0.82945 0.267378 0.228267 0.028 Uiso calc U . R 1
C C14 0.8928(2) 0.3751(2) 0.2176(4) 0.0489(11) Uani d . . . 1
H H14A 0.878198 0.383405 0.151507 0.073 Uiso calc U . R 1
H H14B 0.946899 0.349544 0.221411 0.073 Uiso calc U . R 1
H H14C 0.893947 0.427841 0.250069 0.073 Uiso calc U . R 1
C C15 0.8493(3) 0.3013(3) 0.3657(3) 0.0566(13) Uani d . . . 1
H H15A 0.856399 0.352415 0.400515 0.085 Uiso calc U . R 1
H H15B 0.899629 0.269 0.36947 0.085 Uiso calc U . R 1
H H15C 0.804068 0.27011 0.393092 0.085 Uiso calc U . R 1
P P1 0.5 0 0.47769(7) 0.0410(3) Uani d T P S 1
F F1 0.56099(19) 0.0768(3) 0.4769(2) 0.0658(9) Uani d . . . 1
F F2 0.5763(2) -0.0605(3) 0.4743(3) 0.0751(11) Uani d . . . 1
F F3 0.5 0 0.3646(2) 0.0793(15) Uani d T P S 1
F F4 0.5 0 0.5879(2) 0.0791(16) Uani d T P S 1
N N7 0.6005(2) 0.22706(19) 0.3331(2) 0.0371(6) Uani d . . . 1
C C16 0.6229(2) 0.16856(18) 0.2985(2) 0.0280(5) Uani d . . . 1
C C17 0.6514(2) 0.0943(2) 0.2532(3) 0.0380(7) Uani d . . . 1
H H17A 0.635713 0.094995 0.186746 0.057 Uiso calc U . R 1
H H17B 0.626697 0.0468 0.284082 0.057 Uiso calc U . R 1
H H17C 0.71099 0.090957 0.258367 0.057 Uiso calc U . R 1

loop_
_atom_site_aniso_label
_atom_site_aniso_U_11
_atom_site_aniso_U_22
_atom_site_aniso_U_33
_atom_site_aniso_U_12
_atom_site_aniso_U_13
_atom_site_aniso_U_23
Fe1 0.01362(17) 0.01565(17) 0.01691(13) 0.00448(15) 0 0
O1 0.0233(8) 0.0220(8) 0.0258(7) 0.0081(7) -0.0003(6) -0.0042(6)
N1 0.0155(7) 0.0160(7) 0.0207(7) 0.0044(6) -0.0028(7) -0.0033(7)
N2 0.0152(7) 0.0156(7) 0.0188(6) 0.0037(6) -0.0008(6) -0.0015(6)
N3 0.0134(7) 0.0188(8) 0.0273(9) 0.0045(6) -0.0023(7) -0.0014(7)
N4 0.0161(8) 0.0173(8) 0.0229(8) 0.0026(6) -0.0016(7) -0.0004(7)
N5 0.0191(8) 0.0173(8) 0.0176(6) 0.0039(6) 0.0009(7) -0.0014(7)
N6 0.0158(8) 0.0183(7) 0.0178(6) 0.0030(7) -0.0030(6) -0.0007(6)
C1 0.0154(8) 0.0174(8) 0.0195(8) 0.0023(7) 0.0013(7) 0.0017(7)
C2 0.0144(8) 0.0156(8) 0.0180(8) 0.0007(6) -0.0003(7) 0.0025(7)
C3 0.0170(8) 0.0147(8) 0.0176(9) -0.0003(7) 0.0011(7) 0.0011(7)
C4 0.0231(10) 0.0192(9) 0.0228(9) -0.0041(8) -0.0030(8) 0.0006(8)
C5 0.0314(12) 0.0222(10) 0.0204(9) -0.0057(10) 0.0000(9) -0.0034(8)
C6 0.0324(13) 0.0213(10) 0.0221(10) -0.0003(10) 0.0044(10) -0.0056(8)
C7 0.0259(11) 0.0193(10) 0.0242(10) 0.0046(9) 0.0041(9) -0.0033(8)
C8 0.0191(10) 0.0241(10) 0.0234(9) 0.0030(8) -0.0061(8) -0.0013(8)
C9 0.0231(11) 0.0245(11) 0.0241(10) -0.0023(9) -0.0067(9) -0.0014(9)
C10 0.0284(11) 0.0206(10) 0.0206(9) -0.0025(9) -0.0016(8) -0.0013(8)
C11 0.0227(10) 0.0169(9) 0.0218(9) 0.0011(8) -0.0016(8) -0.0017(8)
C12 0.0165(8) 0.0165(8) 0.0150(8) 0.0016(7) -0.0003(6) -0.0002(7)
C13 0.0156(9) 0.0186(9) 0.0356(13) 0.0060(7) -0.0023(9) 0.0001(9)
C14 0.0202(12) 0.0294(14) 0.097(4) 0.0003(11) 0.0190(17) -0.0031(17)
C15 0.064(3) 0.064(3) 0.0424(18) 0.041(2) -0.0168(19) -0.0012(19)
P1 0.0212(4) 0.0768(10) 0.0249(5) -0.0012(7) 0 0
F1 0.0485(16) 0.093(2) 0.0563(16) -0.0162(17) 0.0021(13) 0.0302(17)
F2 0.0373(13) 0.104(3) 0.084(2) 0.0189(17) -0.0030(15) 0.027(2)
F3 0.078(3) 0.131(5) 0.0296(14) 0.035(4) 0 0
F4 0.104(4) 0.110(4) 0.0231(13) -0.068(3) 0 0
N7 0.0458(16) 0.0297(13) 0.0360(13) 0.0039(12) 0.0061(12) 0.0004(11)
C16 0.0306(13) 0.0251(11) 0.0282(12) -0.0011(10) -0.0010(10) 0.0021(9)
C17 0.0448(17) 0.0304(13) 0.0388(16) 0.0078(13) -0.0003(14) -0.0051(13)

loop_
_atom_type_symbol
_atom_type_description
_atom_type_scat_dispersion_real
_atom_type_scat_dispersion_imag
_atom_type_scat_source
C C 0.0033 0.0016 'International Tables Vol C Tables 4.2.6.8 and 6.1.1.4'
H H 0.0000 0.0000 'International Tables Vol C Tables 4.2.6.8 and 6.1.1.4'
F F 0.0171 0.0103 'International Tables Vol C Tables 4.2.6.8 and 6.1.1.4'
Fe Fe 0.3463 0.8444 'International Tables Vol C Tables 4.2.6.8 and 6.1.1.4'
N N 0.0061 0.0033 'International Tables Vol C Tables 4.2.6.8 and 6.1.1.4'
O O 0.0106 0.0060 'International Tables Vol C Tables 4.2.6.8 and 6.1.1.4'
P P 0.1023 0.0942 'International Tables Vol C Tables 4.2.6.8 and 6.1.1.4'

loop_
_geom_angle_atom_site_label_1
_geom_angle_atom_site_label_2
_geom_angle_atom_site_label_3
_geom_angle_site_symmetry_1
_geom_angle_site_symmetry_3
_geom_angle
N1 Fe1 N1 2_665 . 176.83(13)
N1 Fe1 N6 2_665 . 108.33(8)
N1 Fe1 N6 . . 73.84(8)
N1 Fe1 N6 2_665 2_665 73.84(8)
N1 Fe1 N6 . 2_665 108.33(8)
N6 Fe1 N6 . 2_665 98.18(10)
N1 Fe1 N5 2_665 . 102.55(9)
N1 Fe1 N5 . . 75.27(8)
N6 Fe1 N5 . . 149.11(8)
N6 Fe1 N5 2_665 . 91.00(7)
N1 Fe1 N5 2_665 2_665 75.27(8)
N1 Fe1 N5 . 2_665 102.55(9)
N6 Fe1 N5 . 2_665 91.00(7)
N6 Fe1 N5 2_665 2_665 149.11(8)
N5 Fe1 N5 . 2_665 96.09(10)
C2 N1 N2 . . 115.68(18)
C2 N1 Fe1 . . 122.45(16)
N2 N1 Fe1 . . 121.38(14)
C12 N2 N1 . . 113.29(17)
C12 N2 C1 . . 125.32(19)
N1 N2 C1 . . 121.39(19)
C1 N3 N4 . . 125.51(18)
C1 N3 C13 . . 119.5(2)
N4 N3 C13 . . 114.8(2)
C2 N4 N3 . . 114.4(2)
C7 N5 C3 . . 118.8(2)
C7 N5 Fe1 . . 125.76(19)
C3 N5 Fe1 . . 115.44(16)
C12 N6 C8 . . 118.7(2)
C12 N6 Fe1 . . 117.68(15)
C8 N6 Fe1 . . 123.06(16)
O1 C1 N3 . . 123.1(2)
O1 C1 N2 . . 122.0(2)
N3 C1 N2 . . 114.93(19)
N4 C2 N1 . . 127.6(2)
N4 C2 C3 . . 119.6(2)
N1 C2 C3 . . 112.75(19)
N5 C3 C4 . . 122.5(2)
N5 C3 C2 . . 113.8(2)
C4 C3 C2 . . 123.8(2)
C3 C4 C5 . . 118.3(3)
C3 C4 H4 . . 120.9
C5 C4 H4 . . 120.9
C6 C5 C4 . . 119.5(2)
C6 C5 H5 . . 120.2
C4 C5 H5 . . 120.2
C7 C6 C5 . . 119.0(2)
C7 C6 H6 . . 120.5
C5 C6 H6 . . 120.5
N5 C7 C6 . . 122.0(3)
N5 C7 H7 . . 119.0
C6 C7 H7 . . 119.0
N6 C8 C9 . . 122.9(2)
N6 C8 H8 . . 118.6
C9 C8 H8 . . 118.6
C8 C9 C10 . . 118.1(2)
C8 C9 H9 . . 121.0
C10 C9 H9 . . 121.0
C11 C10 C9 . . 120.3(2)
C11 C10 H10 . . 119.8
C9 C10 H10 . . 119.8
C10 C11 C12 . . 118.3(2)
C10 C11 H11 . . 120.9
C12 C11 H11 . . 120.9
N6 C12 N2 . . 113.31(19)
N6 C12 C11 . . 121.8(2)
N2 C12 C11 . . 124.9(2)
N3 C13 C14 . . 109.8(2)
N3 C13 C15 . . 109.5(3)
C14 C13 C15 . . 113.5(4)
N3 C13 H13 . . 107.9
C14 C13 H13 . . 108.0
C15 C13 H13 . . 108.0
C13 C14 H14A . . 109.5
C13 C14 H14B . . 109.5
H14A C14 H14B . . 109.5
C13 C14 H14C . . 109.5
H14A C14 H14C . . 109.5
H14B C14 H14C . . 109.5
C13 C15 H15A . . 109.5
C13 C15 H15B . . 109.5
H15A C15 H15B . . 109.5
C13 C15 H15C . . 109.5
H15A C15 H15C . . 109.5
H15B C15 H15C . . 109.5
F4 P1 F2 . 2_655 91.74(15)
F4 P1 F2 . . 91.74(15)
F2 P1 F2 2_655 . 176.5(3)
F4 P1 F1 . 2_655 90.42(13)
F2 P1 F1 2_655 2_655 89.9(2)
F2 P1 F1 . 2_655 90.0(2)
F4 P1 F1 . . 90.42(13)
F2 P1 F1 2_655 . 90.0(2)
F2 P1 F1 . . 89.9(2)
F1 P1 F1 2_655 . 179.2(3)
F4 P1 F3 . . 180.0
F2 P1 F3 2_655 . 88.26(15)
F2 P1 F3 . . 88.26(15)
F1 P1 F3 2_655 . 89.58(12)
F1 P1 F3 . . 89.58(12)
N7 C16 C17 . . 179.4(4)
C16 C17 H17A . . 109.5
C16 C17 H17B . . 109.5
H17A C17 H17B . . 109.5
C16 C17 H17C . . 109.5
H17A C17 H17C . . 109.5
H17B C17 H17C . . 109.5

loop_
_geom_bond_atom_site_label_1
_geom_bond_atom_site_label_2
_geom_bond_site_symmetry_2
_geom_bond_distance
Fe1 N1 2_665 1.9857(18)
Fe1 N1 . 1.9857(18)
Fe1 N6 . 2.1343(19)
Fe1 N6 2_665 2.134(2)
Fe1 N5 . 2.1712(19)
Fe1 N5 2_665 2.1712(19)
O1 C1 . 1.225(3)
N1 C2 . 1.355(3)
N1 N2 . 1.399(3)
N2 C12 . 1.387(3)
N2 C1 . 1.404(3)
N3 C1 . 1.361(3)
N3 N4 . 1.392(3)
N3 C13 . 1.481(3)
N4 C2 . 1.303(3)
N5 C7 . 1.347(3)
N5 C3 . 1.353(3)
N6 C12 . 1.352(3)
N6 C8 . 1.353(3)
C2 C3 . 1.472(3)
C3 C4 . 1.389(3)
C4 C5 . 1.390(4)
C4 H4 . 0.95
C5 C6 . 1.389(4)
C5 H5 . 0.95
C6 C7 . 1.387(4)
C6 H6 . 0.95
C7 H7 . 0.95
C8 C9 . 1.381(4)
C8 H8 . 0.95
C9 C10 . 1.400(4)
C9 H9 . 0.95
C10 C11 . 1.376(4)
C10 H10 . 0.95
C11 C12 . 1.411(3)
C11 H11 . 0.95
C13 C14 . 1.509(5)
C13 C15 . 1.516(5)
C13 H13 . 1.0
C14 H14A . 0.98
C14 H14B . 0.98
C14 H14C . 0.98
C15 H15A . 0.98
C15 H15B . 0.98
C15 H15C . 0.98
P1 F4 . 1.568(3)
P1 F2 2_655 1.594(3)
P1 F2 . 1.594(3)
P1 F1 2_655 1.605(4)
P1 F1 . 1.606(4)
P1 F3 . 1.609(4)
N7 C16 . 1.138(4)
C16 C17 . 1.453(4)
C17 H17A . 0.98
C17 H17B . 0.98
C17 H17C . 0.98

loop_
_geom_torsion_atom_site_label_1
_geom_torsion_atom_site_label_2
_geom_torsion_atom_site_label_3
_geom_torsion_atom_site_label_4
_geom_torsion
C2 N1 N2 C12 172.93(19)
Fe1 N1 N2 C12 0.8(3)
C2 N1 N2 C1 -7.9(3)
Fe1 N1 N2 C1 179.98(16)
C1 N3 N4 C2 -1.2(3)
C13 N3 N4 C2 174.1(2)
N4 N3 C1 O1 176.4(2)
C13 N3 C1 O1 1.3(4)
N4 N3 C1 N2 -3.1(3)
C13 N3 C1 N2 -178.2(2)
C12 N2 C1 O1 7.3(4)
N1 N2 C1 O1 -171.7(2)
C12 N2 C1 N3 -173.2(2)
N1 N2 C1 N3 7.8(3)
N3 N4 C2 N1 1.1(3)
N3 N4 C2 C3 -177.1(2)
N2 N1 C2 N4 3.3(3)
Fe1 N1 C2 N4 175.32(19)
N2 N1 C2 C3 -178.43(19)
Fe1 N1 C2 C3 -6.4(3)
C7 N5 C3 C4 2.0(3)
Fe1 N5 C3 C4 179.61(19)
C7 N5 C3 C2 -177.0(2)
Fe1 N5 C3 C2 0.6(2)
N4 C2 C3 N5 -178.3(2)
N1 C2 C3 N5 3.3(3)
N4 C2 C3 C4 2.8(4)
N1 C2 C3 C4 -175.7(2)
N5 C3 C4 C5 -1.8(4)
C2 C3 C4 C5 177.1(2)
C3 C4 C5 C6 0.4(4)
C4 C5 C6 C7 0.6(4)
C3 N5 C7 C6 -0.8(4)
Fe1 N5 C7 C6 -178.2(2)
C5 C6 C7 N5 -0.4(4)
C12 N6 C8 C9 0.6(4)
Fe1 N6 C8 C9 -170.4(2)
N6 C8 C9 C10 0.2(4)
C8 C9 C10 C11 -0.5(4)
C9 C10 C11 C12 0.0(4)
C8 N6 C12 N2 -179.3(2)
Fe1 N6 C12 N2 -7.9(3)
C8 N6 C12 C11 -1.1(3)
Fe1 N6 C12 C11 170.32(18)
N1 N2 C12 N6 4.6(3)
C1 N2 C12 N6 -174.5(2)
N1 N2 C12 C11 -173.5(2)
C1 N2 C12 C11 7.4(4)
C10 C11 C12 N6 0.8(4)
C10 C11 C12 N2 178.8(2)
C1 N3 C13 C14 102.6(3)
N4 N3 C13 C14 -73.0(3)
C1 N3 C13 C15 -132.2(3)
N4 N3 C13 C15 52.3(4)
